data_2001980
loop_
_publ_author_name
'Yoshida, S.'
'Matsuzawa, H.'
'Kozawa, K.'
'Uchida, T.'

_publ_section_title
;
 Structures of benzo[<i>a</i>]phenothiazine and
 benzo[<i>c</i>]phenothiazine
;
_journal_issue 2
_journal_name_full 'Acta Crystallographica Section C'
_journal_page_first 333
_journal_page_last 336
_journal_paper_doi 10.1107/S0108270192005596
_journal_volume 49
_journal_year 1993
_chemical_formula_sum 'C16 H11 N S'
_chemical_formula_weight 249.3
_symmetry_cell_setting monoclinic
_symmetry_space_group_name_Hall '-P 2yab'
_symmetry_space_group_name_H-M 'P 1 21/a 1'
_cell_angle_alpha 90
_cell_angle_beta 91.710(10)
_cell_angle_gamma 90
_cell_formula_units_Z 16
_cell_length_a 25.269(2)
_cell_length_b 23.347(2)
_cell_length_c 8.306(2)
_cell_volume 4898.0(13)
_diffrn_radiation_type Mo
_diffrn_radiation_wavelength 0.71073
_exptl_absorpt_coefficient_mu 0.23
_exptl_crystal_density_diffrn 1.37
_exptl_crystal_density_meas 1.39
_exptl_crystal_F_000 2080
_cod_data_source_file as0593.cif
_cod_data_source_block as0593_structure_1_of_2
_cod_original_cell_volume 4898.0(10)
_cod_original_formula_sum 'C16 H11 N1 S1'
_cod_database_code 2001980

loop_
_atom_site_label
_atom_site_fract_x
_atom_site_fract_y
_atom_site_fract_z
S(A) .71710(10) .23280(10) .5654(2)
N(A) .8231(2) .2192(2) .7380(4)
C(1A) .8070(2) .1712(2) .6442(5)
C(2A) .8384(2) .1200(2) .6468(5)
C(3A) .8860(2) .1146(2) .7407(5)
C(4A) .9124(2) .0634(2) .7465(6)
C(5A) .8931(2) .0153(2) .6608(6)
C(6A) .8480(2) .0197(2) .5678(6)
C(7A) .8195(2) .0718(2) .5581(5)
C(8A) .7724(2) .0770(2) .4637(6)
C(9A) .7439(2) .1258(2) .4616(5)
C(10A) .7598(2) .1728(2) .5554(5)
C(11A) .7641(2) .2883(2) .6019(5)
C(12A) .7525(2) .3438(2) .5527(5)
C(13A) .7882(2) .3873(2) .5875(6)
C(14A) .8356(2) .3745(2) .6680(6)
C(15A) .8476(2) .3194(2) .7125(6)
C(16A) .8115(2) .2752(2) .6844(5)
S(B) .86220(10) .18970(10) 1.2160(2)
N(B) .9547(2) .2313(2) 1.0199(5)
C(1B) .9241(2) .2741(2) 1.0872(5)
C(2B) .9349(2) .3335(2) 1.0509(5)
C(3B) .9772(2) .3507(2) .9562(5)
C(4B) .9838(2) .4073(2) .9162(5)
C(5B) .9485(2) .4495(2) .9707(6)
C(6B) .9086(2) .4340(2) 1.0671(6)
C(7B) .9000(2) .3767(2) 1.1099(5)
C(8B) .8586(2) .3598(3) 1.2099(6)
C(9B) .8497(2) .3052(3) 1.2437(6)
C(10B) .8822(2) .2610(2) 1.1824(5)
C(11B) .9214(2) .1507(2) 1.1776(5)
C(12B) .9279(2) .0958(3) 1.2330(6)
C(13B) .9713(2) .0628(2) 1.1929(7)
C(14B) 1.0097(2) .0877(2) 1.0987(6)
C(15B) 1.0044(2) .1434(2) 1.0447(6)
C(16B) .9607(2) .1758(2) 1.0830(5)
S(C) .97380(10) .23690(10) .5823(2)
N(C) 1.07950(10) .2746(2) .7253(4)
C(1C) 1.0538(2) .3158(2) .6265(5)
C(2C) 1.0773(2) .3710(2) .6048(5)
C(3C) 1.1265(2) .3875(2) .6778(5)
C(4C) 1.1460(2) .4417(2) .6558(6)
C(5C) 1.1183(2) .4817(2) .5609(6)
C(6C) 1.0713(2) .4668(2) .4891(6)
C(7C) 1.0489(2) .4124(2) .5100(5)
C(8C) .9995(2) .3970(2) .4361(5)
C(9C) .9784(2) .3450(2) .4577(5)
C(10C) 1.0050(2) .3040(2) .5520(5)
C(11C) 1.0298(2) .1922(2) .6194(5)
C(12C) 1.0269(2) .1342(2) .5855(6)
C(13C) 1.0681(2) .0980(2) .6299(6)
C(14C) 1.1128(2) .1210(2) .7060(6)
C(15C) 1.1168(2) .1791(2) .7352(5)
C(16C) 1.0755(2) .2156(2) .6927(5)
S(D) 1.12230(10) .40610(10) 1.1072(2)
N(D) 1.2153(2) .3351(2) .9977(4)
C(1D) 1.1765(2) .3045(2) 1.0782(5)
C(2D) 1.1820(2) .2437(2) 1.0991(5)
C(3D) 1.2251(2) .2120(2) 1.0429(6)
C(4D) 1.2272(2) .1543(2) 1.0634(6)
C(5D) 1.1879(2) .1238(2) 1.1422(6)
C(6D) 1.1456(2) .1535(2) 1.2000(6)
C(7D) 1.1406(2) .2133(2) 1.1790(5)
C(8D) 1.0964(2) .2451(2) 1.2348(6)
C(9D) 1.0932(2) .3016(2) 1.2155(6)
C(10D) 1.1326(2) .3324(2) 1.1352(5)
C(11D) 1.1881(2) .4307(2) 1.0871(5)
C(12D) 1.2009(2) .4865(2) 1.1191(6)
C(13D) 1.2508(2) .5071(2) 1.0919(6)
C(14D) 1.2889(2) .4710(2) 1.0355(6)
C(15D) 1.2774(2) .4137(2) 1.0061(6)
C(16D) 1.2267(2) .3923(2) 1.0314(5)
H(NA) .844(2) .212(2) .855(4)
H(3A) .903(2) .151(2) .811(5)
H(4A) .950(2) .059(2) .824(5)
H(5A) .917(2) -.026(2) .666(4)
H(6A) .835(2) -.018(2) .499(5)
H(8A) .759(2) .040(2) .391(5)
H(9A) .708(2) .128(2) .381(4)
H(12A) .714(2) .354(2) .492(5)
H(13A) .778(2) .432(2) .550(5)
H(14A) .863(2) .409(2) .695(5)
H(15A) .886(2) .310(2) .775(5)
H(NB) .976(2) .240(2) .909(4)
H(3B) 1.005(2) .317(2) .912(4)
H(4B) 1.016(2) .420(2) .837(5)
H(5B) .954(2) .495(2) .939(4)
H(6B) .881(2) .466(2) .115(4)
H(8B) .831(2) .391(2) 1.262(5)
H(9B) .816(2) .291(2) 1.326(5)
H(12B) .899(2) .076(2) 1.314(5)
H(13B) .977(2) .016(2) 1.229(4)
H(14B) 1.046(2) .061(2) 1.067(5)
H(15B) 1.037(2) .161(2) .972(5)
H(NC) 1.104(2) .289(2) .832(4)
H(3C) 1.150(2) .356(2) .754(5)
H(4C) 1.186(2) .453(2) .715(5)
H(5C) 1.136(2) .525(2) .546(5)
H(6C) 1.052(2) .499(2) .410(4)
H(8C) .978(2) .427(2) .357(4)
H(9C) .939(2) .333(2) .401(4)
H(12C) .991(2) .115(2) .524(5)
H(13C) 1.065(2) .050(2) .604(4)
H(14C) 1.145(2) .091(2) .744(5)
H(15C) 1.154(2) .195(2) .797(5)
H(ND) 1.237(2) .313(2) .901(4)
H(3D) 1.258(2) .234(2) .983(5)
H(4D) 1.260(2) .129(2) 1.018(5)
H(5D) 1.192(2) .077(2) 1.161(4)
H(6D) 1.115(2) .127(2) 1.262(5)
H(8D) 1.065(2) .219(2) 1.299(5)
H(9D) 1.057(2) .322(2) 1.257(5)
H(12D) 1.173(2) .518(2) 1.169(4)
H(13D) 1.262(2) .553(2) 1.112(4)
H(14D) 1.332(2) .488(2) 1.021(5)
H(15D) 1.310(2) .385(2) .961(5)

loop_
_geom_angle_atom_site_label_1
_geom_angle_atom_site_label_2
_geom_angle_atom_site_label_3
_geom_angle
C(10A) S(A) C(11A) 100.3(2)
C(1A) N(A) C(16A) 120.4(4)
N(A) C(1A) C(10A) 120.0(4)
N(A) C(16A) C(11A) 121.7(4)
S(A) C(10A) C(1A) 120.9(4)
S(A) C(11A) C(16A) 118.9(4)
C(3A) C(2A) C(7A) 118.8(4)
C(2A) C(3A) C(4A) 120.1(5)
C(3A) C(4A) C(5A) 121.2(5)
C(4A) C(5A) C(6A) 119.9(5)
C(5A) C(6A) C(6A) 120.9(5)
C(2A) C(7A) C(6A) 119.3(4)
C(1A) C(2A) C(7A) 118.4(4)
C(2A) C(7A) C(8A) 119.0(4)
C(7A) C(8A) C(9A) 121.4(5)
C(8A) C(9A) C(10A) 120.8(5)
C(1A) C(10A) C(9A) 120.3(5)
C(2A) C(1A) C(10A) 119.9(4)
C(16A) C(11A) C(12A) 121.3(5)
C(11A) C(12A) C(13A) 119.6(5)
C(12A) C(13A) C(14A) 119.4(5)
C(13A) C(14A) C(15A) 120.9(5)
C(14A) C(15A) C(16A) 120.8(5)
C(11A) C(16A) C(15A) 117.9(4)
C(10B) S(B) C(11B) 101.9(3)
C(1B) N(B) C(16B) 124.6(4)
N(B) C(1B) C(10B) 121.2(5)
N(B) C(16B) C(11B) 121.4(5)
S(B) C(10B) C(1B) 122.0(4)
S(B) C(11B) C(16B) 119.6(4)
C(3B) C(2B) C(7B) 118.4(5)
C(2B) C(3B) C(4B) 120.6(5)
C(3B) C(4B) C(5B) 120.9(5)
C(4B) C(5B) C(6B) 119.4(5)
C(5B) C(6B) C(7B) 121.9(5)
C(2B) C(7B) C(6B) 118.8(5)
C(1B) C(2B) C(7B) 118.7(5)
C(2B) C(7B) C(8B) 118.6(5)
C(7B) C(8B) C(9B) 121.8(6)
C(8B) C(9B) C(10B) 121.2(6)
C(1B) C(10B) C(9B) 120.5(5)
C(2B) C(1B) C(10B) 119.1(5)
C(16B) C(11B) C(12B) 119.7(5)
C(11B) C(12B) C(13B) 121.7(6)
C(12B) C(13B) C(14B) 118.2(6)
C(13B) C(14B) C(15B) 120.9(5)
C(14B) C(15B) C(16B) 120.7(5)
C(11B) C(16B) C(15B) 118.7(5)
C(10C) S(C) C(11C) 100.9(2)
C(1C) N(C) C(16C) 121.8(4)
N(C) C(1C) C(10C) 120.7(4)
N(C) C(16C) C(11C) 121.3(4)
S(C) C(10C) C(1C) 120.2(4)
S(C) C(11C) C(16C) 119.2(4)
C(3C) C(2C) C(7C) 118.2(4)
C(2C) C(3C) C(4C) 120.5(5)
C(3C) C(4C) C(5C) 121.1(5)
C(4C) C(5C) C(6C) 119.6(5)
C(5C) C(6C) C(7C) 121.9(5)
C(2C) C(7C) C(6C) 118.8(5)
C(1C) C(2C) C(7C) 118.2(4)
C(2C) C(7C) C(8C) 119.3(5)
C(7C) C(8C) C(9C) 121.3(5)
C(8C) C(9C) C(10C) 120.6(5)
C(1C) C(10C) C(9C) 121.3(5)
C(2C) C(1C) C(10C) 119.3(4)
C(16C) C(11C) C(12C) 120.5(5)
C(11C) C(12C) C(13C) 120.6(5)
C(12C) C(13C) C(14C) 118.8(5)
C(13C) C(14C) C(15C) 121.0(5)
C(14C) C(15C) C(16C) 120.6(5)
C(11C) C(16C) C(15C) 118.4(4)
C(10D) S(D) C(11D) 101.2(3)
C(1D) N(D) C(16D) 122.5(4)
N(D) C(1D) C(10D) 120.3(5)
N(D) C(16D) C(11D) 122.3(4)
S(D) C(10D) C(1D) 122.3(4)
S(D) C(11D) C(16D) 119.0(4)
C(3D) C(2D) C(7D) 118.2(5)
C(2D) C(3D) C(4D) 120.5(5)
C(3D) C(4D) C(5D) 122.5(5)
C(4D) C(5D) C(6D) 118.5(5)
C(5D) C(6D) C(7D) 121.6(5)
C(2D) C(7D) C(6D) 118.7(5)
C(1D) C(2D) C(7D) 118.2(4)
C(2D C(7D) C(8D) 118.6(5)
C(7D) C(8D) C(9D) 121.4(5)
C(8D) C(9D) C(10D) 121.4(5)
C(1D) C(10D) C(9D) 120.4(5)
C(2D) C(1D) C(10D) 120.0(5)
C(16D) C(11D) C(12D) 120.5(5)
C(11D) C(12D) C(13D) 121.0(5)
C(12D) C(13D) C(14D) 119.8(6)
C(13D) C(14D) C(185D) 120.4(5)
C(14D) C(15D) C(16D) 120.4(5)
C(11D) C(16D) C(15D) 117.9(5)

loop_
_geom_bond_atom_site_label_1
_geom_bond_atom_site_label_2
_geom_bond_distance
S(A) C(10A) 1.772(5)
S(A) C(11A) 1.778(5)
N(A) C(1A) 1.418(6)
N(A) C(16A) 1.409(6)
C(1A) C(2A) 1.435(7)
C(2A) C(3A) 1.420(7)
C(3A) C(4A) 1.369(7)
C(4A) C(5A) 1.409(7)
C(5A) C(6A) 1.361(8)
C(6A) C(7A) 1.415(7)
C(7A) C(8A) 1.411(7)
C(8A) C(9A) 1.348(7)
C(9A) C(10A) 1.398(7)
C(11A) C(12A) 1.387(7)
C(12A) C(13A) 1.383(7)
C(13A) C(14A) 1.387(8)
C(14A) C(15A) 1.370(7)
C(15A) C(16A) 1.392(7)
C(1A) C(10A) 1.384(7)
C(2A) C(7A) 1.420(7)
C(11A) C(16A) 1.396(7)
S(B) C(10B) 1.765(6)
S(B) C(11B) 1.788(6)
N(B) C(1B) 1.391(7)
N(B) C(16B) 1.404(7)
C(1B) C(2B) 1.447(7)
C(2B) C(3B) 1.404(7)
C(3B) C(4B) 1.374(7)
C(4B) C(5B) 1.411(8)
C(5B) C(6B) 1.355(8)
C(6B) C(7B) 1.403(8)
C(7B) C(8B) 1.411(8)
C(8B) C(9B) 1.326(8)
C(9B) C(10B) 1.422(8)
C(11B) C(12B) 1.370(8)
C(12B) C(13B) 1.389(9)
C(13B) C(14B) 1.392(9)
C(14B) C(15B) 1.381(8)
C(15B) C(16B) 1.383(7)
C(1B) C(10B) 1.375(7)
C(2B) C(7B) 1.436(7)
C(11B) C(16B) 1.412(8)
S(C) C(10C) 1.774(5)
S(C) C(11C) 1.778(5)
N(C) C(1C) 1.410(6)
N(C) C(16C) 1.407(6)
C(1C) C(2C) 1.434(7)
C(2C) C(3C) 1.418(7)
C(3C) C(4C) 1.372(7)
C(4C) C(5C) 1.397(8)
C(5C) C(6C) 1.358(8)
C(6C) C(7C) 1.403(7)
C(7C) C(8C) 1.421(7)
C(8C) C(9C) 1.340(7)
C(9C) C(10C) 1.396(7)
C(11C) C(12C) 1.385(7)
C(12C) C(13C) 1.382(8)
C(13C) C(14C) 1.386(8)
C(14C) C(15C) 1.381(7)
C(15C) C(16C) 1.385(7)
C(1C) C(10C) 1.391(7)
C(2C) C(7C) 1.428(7)
C(11C) C(16C) 1.400(7)
S(D) C(10D) 1.755(5)
S(D) C(11D) 1.772(5)
N(D) C(1D) 1.399(6)
N(D) C(16D) 1.393(7)
C(1D) C(2D) 1.436(7)
C(2D) C(3D) 1.408(7)
C(3D) C(4D) 1.359(7)
C(4D) C(5D) 1.400(8)
C(5D) C(6D) 1.373(8)
C(6D) C(7D) 1.412(7)
C(7D) C(8D) 1.430(8)
C(8D) C(9D) 1.331(8)
C(9D) C(10D) 1.412(8)
C(11D) C(12D) 1.367(8)
C(12D) C(13D) 1.374(8)
C(13D) C(14D) 1.372(8)
C(14D) C(15D) 1.389(8)
C(15D) C(16D) 1.397(7)
C(1D) C(10D) 1.382(7)
C(2D) C(7D) 1.442(7)
C(11D) C(16D) 1.413(7)
